data_7224037
loop_
_publ_author_name
'Yang, Yadi'
'Cheng, Xuemei'
'Liu, Wei'
'Han, Zhu-zhen'
'Chou, Guixin'
'Wang, Ying'
'Sun, Duxin'
'Wang, Zhengtao'
'Wang, Changhong'

_publ_section_title
;
 Peganumine B-I and two enantiomers, new alkaloids from the seeds of
 Peganum harmala Linn and its potential cytotoxicity and cholinesterases
 inhibitory activities
;
_journal_name_full 'RSC Adv.'
_journal_paper_doi 10.1039/C6RA00086J
_journal_year 2016
_chemical_formula_sum 'C26 H26 N4 O4'
_chemical_formula_weight 458.51
_chemical_name_systematic
; 
 ? 
;
_space_group_IT_number 14
_symmetry_cell_setting monoclinic
_symmetry_space_group_name_Hall '-P 2ybc'
_symmetry_space_group_name_H-M 'P 1 21/c 1'
_atom_sites_solution_hydrogens geom
_atom_sites_solution_primary direct
_atom_sites_solution_secondary difmap
_audit_creation_method SHELXL-97
_audit_update_record
;
2014-04-19 deposited with the CCDC.
2016-01-22 downloaded from the CCDC.
;
_cell_angle_alpha 90.00
_cell_angle_beta 105.2390(10)
_cell_angle_gamma 90.00
_cell_formula_units_Z 4
_cell_length_a 14.9175(2)
_cell_length_b 7.04670(10)
_cell_length_c 22.1982(3)
_cell_measurement_reflns_used 9869
_cell_measurement_temperature 140(2)
_cell_measurement_theta_max 69.21
_cell_measurement_theta_min 3.07
_cell_volume 2251.41(5)
_computing_cell_refinement 'Bruker SAINT'
_computing_data_collection 'Bruker APEX2'
_computing_data_reduction 'Bruker SAINT'
_computing_molecular_graphics 'Bruker SHELXTL'
_computing_publication_material 'Bruker SHELXTL'
_computing_structure_refinement 'SHELXL-97 (Sheldrick, 1997)'
_computing_structure_solution 'SHELXS-97 (Sheldrick, 1990)'
_diffrn_ambient_temperature 140(2)
_diffrn_measured_fraction_theta_full 0.978
_diffrn_measured_fraction_theta_max 0.978
_diffrn_measurement_device_type 'Bruker APEX-II CCD'
_diffrn_measurement_method '\f and \w scans'
_diffrn_radiation_monochromator graphite
_diffrn_radiation_source 'fine-focus sealed tube'
_diffrn_radiation_type CuK\a
_diffrn_radiation_wavelength 1.54178
_diffrn_reflns_av_R_equivalents 0.0299
_diffrn_reflns_av_sigmaI/netI 0.0247
_diffrn_reflns_limit_h_max 17
_diffrn_reflns_limit_h_min -18
_diffrn_reflns_limit_k_max 8
_diffrn_reflns_limit_k_min -8
_diffrn_reflns_limit_l_max 22
_diffrn_reflns_limit_l_min -26
_diffrn_reflns_number 15844
_diffrn_reflns_theta_full 69.56
_diffrn_reflns_theta_max 69.56
_diffrn_reflns_theta_min 3.07
_diffrn_standards_number 0
_exptl_absorpt_coefficient_mu 0.757
_exptl_absorpt_correction_T_max 0.9281
_exptl_absorpt_correction_T_min 0.8274
_exptl_absorpt_correction_type multi-scan
_exptl_absorpt_process_details sadabs
_exptl_crystal_colour orange
_exptl_crystal_density_diffrn 1.353
_exptl_crystal_density_method 'not measured'
_exptl_crystal_description block
_exptl_crystal_F_000 968
_exptl_crystal_size_max 0.26
_exptl_crystal_size_mid 0.16
_exptl_crystal_size_min 0.10
_refine_diff_density_max 0.186
_refine_diff_density_min -0.338
_refine_diff_density_rms 0.063
_refine_ls_extinction_method none
_refine_ls_goodness_of_fit_ref 1.036
_refine_ls_hydrogen_treatment mixed
_refine_ls_matrix_type full
_refine_ls_number_parameters 312
_refine_ls_number_reflns 4141
_refine_ls_number_restraints 0
_refine_ls_restrained_S_all 1.036
_refine_ls_R_factor_all 0.0425
_refine_ls_R_factor_gt 0.0407
_refine_ls_shift/su_max 0.001
_refine_ls_shift/su_mean 0.000
_refine_ls_structure_factor_coef Fsqd
_refine_ls_weighting_details 'calc w=1/[\s^2^(Fo^2^)+(0.0670P)^2^+0.7383P] where P=(Fo^2^+2Fc^2^)/3'
_refine_ls_weighting_scheme calc
_refine_ls_wR_factor_gt 0.1080
_refine_ls_wR_factor_ref 0.1098
_reflns_number_gt 3879
_reflns_number_total 4141
_reflns_threshold_expression >2sigma(I)
_cod_data_source_file c6ra00086j2.cif
_cod_data_source_block cu_dm14004_0m
_cod_depositor_comments
;
The following automatic conversions were performed:

'_symmetry_cell_setting' value 'Monoclinic' changed to 'monoclinic'
according to
/usr/data/users/saulius/crontab/automatic-downloads/rss-feeds/RSC/lib/dictionaries/cif_core.dic
dictionary named 'cif_core.dic' version 2.4.2 from 2011-04-26.

Automatic conversion script
Id: cif_fix_values 4268 2015-11-12 08:31:59Z antanas 
;
_cod_original_sg_symbol_H-M P2(1)/c
_cod_database_code 7224037

loop_
_symmetry_equiv_pos_as_xyz
'x, y, z'
'-x, y+1/2, -z+1/2'
'-x, -y, -z'
'x, -y-1/2, z-1/2'

loop_
_atom_site_label
_atom_site_type_symbol
_atom_site_fract_x
_atom_site_fract_y
_atom_site_fract_z
_atom_site_U_iso_or_equiv
_atom_site_adp_type
_atom_site_occupancy
_atom_site_symmetry_multiplicity
_atom_site_calc_flag
_atom_site_refinement_flags
N2 N 0.37212(7) 0.83231(14) 0.55683(5) 0.0187(2) Uani 1 1 d .
N9 N 0.55754(7) 0.70177(15) 0.48264(5) 0.0202(2) Uani 1 1 d .
H9 H 0.5363 0.7032 0.4417 0.024 Uiso 1 1 calc R
N1' N 0.15539(7) 0.90222(15) 0.58994(5) 0.0226(2) Uani 1 1 d .
N3' N 0.29462(7) 1.07326(15) 0.64075(5) 0.0215(2) Uani 1 1 d .
O1 O 0.88739(6) 0.54937(15) 0.52096(4) 0.0301(2) Uani 1 1 d .
O2 O 0.30325(6) 1.25292(15) 0.72655(4) 0.0314(2) Uani 1 1 d .
O3 O 0.53797(7) 0.75976(15) 0.85609(4) 0.0300(2) Uani 1 1 d .
H3 H 0.5870 0.7081 0.8524 0.045 Uiso 1 1 calc R
O4 O 0.73336(8) 0.04906(15) 0.70591(5) 0.0364(3) Uani 1 1 d .
H4 H 0.7195 -0.0470 0.7240 0.055 Uiso 1 1 calc R
C1 C 0.41250(9) 0.80424(16) 0.50869(6) 0.0191(3) Uani 1 1 d .
C3 C 0.42070(9) 0.75294(18) 0.61997(5) 0.0217(3) Uani 1 1 d .
H3A H 0.4086 0.6148 0.6200 0.026 Uiso 1 1 calc R
H3B H 0.3940 0.8119 0.6518 0.026 Uiso 1 1 calc R
C4 C 0.52501(9) 0.78579(18) 0.63814(6) 0.0217(3) Uani 1 1 d .
H4A H 0.5385 0.9216 0.6479 0.026 Uiso 1 1 calc R
H4B H 0.5546 0.7104 0.6757 0.026 Uiso 1 1 calc R
C5 C 0.73818(9) 0.63097(18) 0.62320(6) 0.0236(3) Uani 1 1 d .
H5 H 0.7439 0.6344 0.6668 0.028 Uiso 1 1 calc R
C6 C 0.81317(9) 0.58700(19) 0.60108(6) 0.0254(3) Uani 1 1 d .
H6 H 0.8711 0.5588 0.6298 0.030 Uiso 1 1 calc R
C7 C 0.80595(9) 0.58272(18) 0.53596(6) 0.0232(3) Uani 1 1 d .
C8 C 0.72247(9) 0.61446(17) 0.49234(6) 0.0214(3) Uani 1 1 d .
H8 H 0.7170 0.6072 0.4488 0.026 Uiso 1 1 calc R
C10 C 0.50719(8) 0.74331(17) 0.52496(6) 0.0196(3) Uani 1 1 d .
C11 C 0.56294(8) 0.72736(17) 0.58495(6) 0.0201(3) Uani 1 1 d .
C12 C 0.65223(8) 0.67104(17) 0.58016(6) 0.0200(3) Uani 1 1 d .
C13 C 0.64619(8) 0.65797(17) 0.51546(6) 0.0199(3) Uani 1 1 d .
C14 C 0.36055(9) 0.83560(17) 0.44727(6) 0.0209(3) Uani 1 1 d .
H14 H 0.3888 0.8214 0.4139 0.025 Uiso 1 1 calc R
C15 C 0.26882(9) 0.88679(18) 0.43515(6) 0.0234(3) Uani 1 1 d .
H15 H 0.2323 0.9004 0.3933 0.028 Uiso 1 1 calc R
C16 C 0.22986(9) 0.91848(18) 0.48467(6) 0.0225(3) Uani 1 1 d .
H16 H 0.1666 0.9555 0.4767 0.027 Uiso 1 1 calc R
C17 C 0.28271(8) 0.89635(17) 0.54543(6) 0.0199(3) Uani 1 1 d .
C18 C 0.88628(10) 0.5695(2) 0.45648(7) 0.0319(3) Uani 1 1 d .
H18A H 0.8473 0.4699 0.4320 0.048 Uiso 1 1 calc R
H18B H 0.9497 0.5582 0.4521 0.048 Uiso 1 1 calc R
H18C H 0.8610 0.6942 0.4413 0.048 Uiso 1 1 calc R
C25 C 0.47927(10) 0.7998(2) 0.79612(6) 0.0322(3) Uani 1 1 d .
H25A H 0.4259 0.8747 0.8004 0.048 Uiso 1 1 calc R
H25B H 0.4573 0.6806 0.7745 0.048 Uiso 1 1 calc R
H25C H 0.5140 0.8719 0.7719 0.048 Uiso 1 1 calc R
C26 C 0.77535(12) 0.1860(2) 0.75074(8) 0.0414(4) Uani 1 1 d .
H26A H 0.7306 0.2287 0.7732 0.062 Uiso 1 1 calc R
H26B H 0.7953 0.2944 0.7298 0.062 Uiso 1 1 calc R
H26C H 0.8294 0.1300 0.7804 0.062 Uiso 1 1 calc R
C2' C 0.24153(8) 0.95736(17) 0.59706(6) 0.0200(3) Uani 1 1 d .
C4' C 0.25523(9) 1.15058(18) 0.68406(6) 0.0223(3) Uani 1 1 d .
C5' C 0.10819(9) 1.1880(2) 0.71827(6) 0.0273(3) Uani 1 1 d .
H5' H 0.1380 1.2775 0.7491 0.033 Uiso 1 1 calc R
C6' C 0.01727(9) 1.1378(2) 0.71284(6) 0.0309(3) Uani 1 1 d .
H6' H -0.0156 1.1930 0.7397 0.037 Uiso 1 1 calc R
C7' C -0.02691(9) 1.0053(2) 0.66770(7) 0.0295(3) Uani 1 1 d .
H7' H -0.0892 0.9691 0.6648 0.035 Uiso 1 1 calc R
C8' C 0.01898(9) 0.9272(2) 0.62759(6) 0.0270(3) Uani 1 1 d .
H8' H -0.0118 0.8387 0.5968 0.032 Uiso 1 1 calc R
C9' C 0.11197(9) 0.97853(18) 0.63210(6) 0.0222(3) Uani 1 1 d .
C10' C 0.15723(9) 1.10752(18) 0.67847(6) 0.0222(3) Uani 1 1 d .

loop_
_atom_site_aniso_label
_atom_site_aniso_U_11
_atom_site_aniso_U_22
_atom_site_aniso_U_33
_atom_site_aniso_U_23
_atom_site_aniso_U_13
_atom_site_aniso_U_12
N2 0.0237(5) 0.0173(5) 0.0161(5) -0.0001(4) 0.0071(4) -0.0001(4)
N9 0.0237(5) 0.0225(5) 0.0151(5) -0.0013(4) 0.0065(4) 0.0005(4)
N1' 0.0243(5) 0.0235(5) 0.0212(5) -0.0009(4) 0.0082(4) -0.0001(4)
N3' 0.0238(5) 0.0231(5) 0.0189(5) -0.0017(4) 0.0078(4) 0.0004(4)
O1 0.0249(5) 0.0400(6) 0.0277(5) 0.0033(4) 0.0111(4) 0.0062(4)
O2 0.0272(5) 0.0403(6) 0.0271(5) -0.0147(4) 0.0078(4) -0.0022(4)
O3 0.0319(5) 0.0396(6) 0.0199(5) -0.0010(4) 0.0092(4) 0.0069(4)
O4 0.0597(7) 0.0281(5) 0.0235(5) -0.0008(4) 0.0146(5) -0.0078(5)
C1 0.0263(6) 0.0145(5) 0.0183(6) -0.0010(4) 0.0091(5) -0.0015(5)
C3 0.0278(6) 0.0228(6) 0.0158(6) 0.0030(5) 0.0080(5) 0.0037(5)
C4 0.0267(6) 0.0232(6) 0.0156(6) -0.0004(5) 0.0062(5) 0.0019(5)
C5 0.0287(6) 0.0229(6) 0.0187(6) -0.0006(5) 0.0056(5) -0.0010(5)
C6 0.0241(6) 0.0264(7) 0.0241(6) 0.0009(5) 0.0037(5) 0.0012(5)
C7 0.0247(6) 0.0195(6) 0.0276(7) -0.0011(5) 0.0105(5) 0.0003(5)
C8 0.0272(6) 0.0186(6) 0.0200(6) -0.0017(5) 0.0092(5) -0.0011(5)
C10 0.0245(6) 0.0174(6) 0.0187(6) -0.0010(4) 0.0087(5) -0.0008(5)
C11 0.0258(6) 0.0172(6) 0.0184(6) -0.0010(4) 0.0077(5) -0.0018(5)
C12 0.0257(6) 0.0164(6) 0.0190(6) -0.0010(4) 0.0076(5) -0.0016(5)
C13 0.0246(6) 0.0153(6) 0.0204(6) -0.0016(4) 0.0071(5) -0.0011(5)
C14 0.0284(6) 0.0190(6) 0.0171(6) -0.0004(4) 0.0089(5) -0.0003(5)
C15 0.0288(6) 0.0228(6) 0.0181(6) 0.0003(5) 0.0052(5) 0.0010(5)
C16 0.0250(6) 0.0216(6) 0.0210(6) -0.0005(5) 0.0065(5) 0.0017(5)
C17 0.0237(6) 0.0163(6) 0.0208(6) -0.0007(5) 0.0077(5) -0.0011(5)
C18 0.0296(7) 0.0398(8) 0.0301(7) 0.0047(6) 0.0147(6) 0.0073(6)
C25 0.0414(8) 0.0314(7) 0.0226(7) 0.0007(6) 0.0066(6) 0.0024(6)
C26 0.0462(9) 0.0360(8) 0.0449(9) -0.0115(7) 0.0172(7) -0.0071(7)
C2' 0.0243(6) 0.0183(6) 0.0182(6) 0.0019(5) 0.0068(5) 0.0023(5)
C4' 0.0257(6) 0.0230(6) 0.0188(6) -0.0007(5) 0.0071(5) 0.0029(5)
C5' 0.0293(7) 0.0324(7) 0.0216(6) -0.0014(5) 0.0093(5) 0.0036(6)
C6' 0.0289(7) 0.0408(8) 0.0269(7) 0.0016(6) 0.0143(5) 0.0072(6)
C7' 0.0234(6) 0.0374(8) 0.0297(7) 0.0062(6) 0.0103(5) 0.0017(6)
C8' 0.0260(6) 0.0305(7) 0.0252(7) 0.0018(5) 0.0077(5) -0.0014(5)
C9' 0.0249(6) 0.0233(6) 0.0193(6) 0.0037(5) 0.0075(5) 0.0027(5)
C10' 0.0247(6) 0.0239(6) 0.0189(6) 0.0036(5) 0.0075(5) 0.0042(5)

loop_
_atom_type_symbol
_atom_type_description
_atom_type_scat_dispersion_real
_atom_type_scat_dispersion_imag
_atom_type_scat_source
C C 0.0181 0.0091 'International Tables Vol C Tables 4.2.6.8 and 6.1.1.4'
H H 0.0000 0.0000 'International Tables Vol C Tables 4.2.6.8 and 6.1.1.4'
N N 0.0311 0.0180 'International Tables Vol C Tables 4.2.6.8 and 6.1.1.4'
O O 0.0492 0.0322 'International Tables Vol C Tables 4.2.6.8 and 6.1.1.4'

loop_
_geom_angle_atom_site_label_1
_geom_angle_atom_site_label_2
_geom_angle_atom_site_label_3
_geom_angle
C17 N2 C1 120.67(10)
C17 N2 C3 120.15(10)
C1 N2 C3 117.96(10)
C13 N9 C10 107.97(10)
C13 N9 H9 126.0
C10 N9 H9 126.0
C2' N1' C9' 114.99(11)
C2' N3' C4' 117.81(11)
C7 O1 C18 116.74(10)
C25 O3 H3 109.5
C26 O4 H4 109.5
N2 C1 C14 119.52(11)
N2 C1 C10 116.99(11)
C14 C1 C10 123.49(11)
N2 C3 C4 113.53(10)
N2 C3 H3A 108.9
C4 C3 H3A 108.9
N2 C3 H3B 108.9
C4 C3 H3B 108.9
H3A C3 H3B 107.7
C11 C4 C3 108.80(10)
C11 C4 H4A 109.9
C3 C4 H4A 109.9
C11 C4 H4B 109.9
C3 C4 H4B 109.9
H4A C4 H4B 108.3
C6 C5 C12 118.99(12)
C6 C5 H5 120.5
C12 C5 H5 120.5
C5 C6 C7 121.23(12)
C5 C6 H6 119.4
C7 C6 H6 119.4
O1 C7 C8 123.70(12)
O1 C7 C6 114.73(11)
C8 C7 C6 121.55(12)
C7 C8 C13 116.68(11)
C7 C8 H8 121.7
C13 C8 H8 121.7
C11 C10 N9 110.04(11)
C11 C10 C1 125.07(11)
N9 C10 C1 124.80(11)
C10 C11 C12 106.88(11)
C10 C11 C4 118.92(11)
C12 C11 C4 133.88(11)
C5 C12 C13 118.49(11)
C5 C12 C11 135.08(12)
C13 C12 C11 106.42(11)
N9 C13 C8 128.31(11)
N9 C13 C12 108.68(10)
C8 C13 C12 122.96(11)
C15 C14 C1 120.12(11)
C15 C14 H14 119.9
C1 C14 H14 119.9
C14 C15 C16 119.34(11)
C14 C15 H15 120.3
C16 C15 H15 120.3
C17 C16 C15 120.29(12)
C17 C16 H16 119.9
C15 C16 H16 119.9
N2 C17 C16 119.80(11)
N2 C17 C2' 121.95(11)
C16 C17 C2' 118.11(11)
O1 C18 H18A 109.5
O1 C18 H18B 109.5
H18A C18 H18B 109.5
O1 C18 H18C 109.5
H18A C18 H18C 109.5
H18B C18 H18C 109.5
O3 C25 H25A 109.5
O3 C25 H25B 109.5
H25A C25 H25B 109.5
O3 C25 H25C 109.5
H25A C25 H25C 109.5
H25B C25 H25C 109.5
O4 C26 H26A 109.5
O4 C26 H26B 109.5
H26A C26 H26B 109.5
O4 C26 H26C 109.5
H26A C26 H26C 109.5
H26B C26 H26C 109.5
N1' C2' N3' 129.45(11)
N1' C2' C17 114.10(11)
N3' C2' C17 116.17(11)
O2 C4' N3' 119.57(11)
O2 C4' C10' 122.90(11)
N3' C4' C10' 117.52(11)
C6' C5' C10' 120.32(13)
C6' C5' H5' 119.8
C10' C5' H5' 119.8
C5' C6' C7' 120.11(12)
C5' C6' H6' 119.9
C7' C6' H6' 119.9
C8' C7' C6' 120.66(12)
C8' C7' H7' 119.7
C6' C7' H7' 119.7
C7' C8' C9' 119.98(13)
C7' C8' H8' 120.0
C9' C8' H8' 120.0
N1' C9' C10' 121.88(11)
N1' C9' C8' 118.68(12)
C10' C9' C8' 119.44(12)
C9' C10' C5' 119.46(12)
C9' C10' C4' 118.17(11)
C5' C10' C4' 122.36(12)

loop_
_geom_bond_atom_site_label_1
_geom_bond_atom_site_label_2
_geom_bond_distance
N2 C17 1.3671(16)
N2 C1 1.3719(15)
N2 C3 1.5061(15)
N9 C13 1.3669(16)
N9 C10 1.3796(16)
N9 H9 0.8800
N1' C2' 1.3117(16)
N1' C9' 1.3795(16)
N3' C2' 1.3532(16)
N3' C4' 1.3649(16)
O1 C7 1.3619(15)
O1 C18 1.4342(17)
O2 C4' 1.2521(16)
O3 C25 1.4163(16)
O3 H3 0.8400
O4 C26 1.4092(18)
O4 H4 0.8400
C1 C14 1.3975(17)
C1 C10 1.4289(17)
C3 C4 1.5190(17)
C3 H3A 0.9900
C3 H3B 0.9900
C4 C11 1.4949(17)
C4 H4A 0.9900
C4 H4B 0.9900
C5 C6 1.3701(19)
C5 C12 1.4115(17)
C5 H5 0.9500
C6 C7 1.4214(18)
C6 H6 0.9500
C7 C8 1.3800(18)
C8 C13 1.3997(17)
C8 H8 0.9500
C10 C11 1.3769(17)
C11 C12 1.4204(17)
C12 C13 1.4183(17)
C14 C15 1.3715(18)
C14 H14 0.9500
C15 C16 1.3900(18)
C15 H15 0.9500
C16 C17 1.3806(18)
C16 H16 0.9500
C17 C2' 1.4987(16)
C18 H18A 0.9800
C18 H18B 0.9800
C18 H18C 0.9800
C25 H25A 0.9800
C25 H25B 0.9800
C25 H25C 0.9800
C26 H26A 0.9800
C26 H26B 0.9800
C26 H26C 0.9800
C4' C10' 1.4660(17)
C5' C6' 1.376(2)
C5' C10' 1.4061(18)
C5' H5' 0.9500
C6' C7' 1.401(2)
C6' H6' 0.9500
C7' C8' 1.373(2)
C7' H7' 0.9500
C8' C9' 1.4114(18)
C8' H8' 0.9500
C9' C10' 1.4058(18)

loop_
_geom_hbond_atom_site_label_D
_geom_hbond_atom_site_label_H
_geom_hbond_atom_site_label_A
_geom_hbond_distance_DH
_geom_hbond_distance_HA
_geom_hbond_distance_DA
_geom_hbond_angle_DHA
_geom_hbond_site_symmetry_A
N9 H9 O3 0.88 1.93 2.7602(13) 157.9 4_575
O3 H3 N3' 0.84 1.98 2.8067(14) 169.9 2_646
O4 H4 O2 0.84 1.87 2.7076(14) 173.0 2_636
C3 H3A O3 0.99 2.64 3.5451(16) 152.6 2_646
C3 H3B N3' 0.99 2.34 3.0499(16) 128.3 .
C4 H4A O3 0.99 2.63 3.4810(17) 143.7 2_656
C4 H4B O2 0.99 2.62 3.4050(15) 136.1 2_646
C18 H18A N1' 0.98 2.66 3.4872(19) 141.7 3_666
C18 H18B O1 0.98 2.46 3.3857(16) 156.5 3_766

loop_
_geom_torsion_atom_site_label_1
_geom_torsion_atom_site_label_2
_geom_torsion_atom_site_label_3
_geom_torsion_atom_site_label_4
_geom_torsion
C17 N2 C1 C14 -2.11(17)
C3 N2 C1 C14 165.29(11)
C17 N2 C1 C10 177.91(10)
C3 N2 C1 C10 -14.68(16)
C17 N2 C3 C4 -149.02(11)
C1 N2 C3 C4 43.51(14)
N2 C3 C4 C11 -48.78(13)
C12 C5 C6 C7 0.5(2)
C18 O1 C7 C8 6.93(18)
C18 O1 C7 C6 -171.69(12)
C5 C6 C7 O1 175.81(12)
C5 C6 C7 C8 -2.8(2)
O1 C7 C8 C13 -176.23(11)
C6 C7 C8 C13 2.30(18)
C13 N9 C10 C11 0.25(14)
C13 N9 C10 C1 177.02(11)
N2 C1 C10 C11 -6.17(18)
C14 C1 C10 C11 173.86(12)
N2 C1 C10 N9 177.55(11)
C14 C1 C10 N9 -2.43(19)
N9 C10 C11 C12 -0.69(14)
C1 C10 C11 C12 -177.45(11)
N9 C10 C11 C4 173.70(11)
C1 C10 C11 C4 -3.05(18)
C3 C4 C11 C10 30.16(15)
C3 C4 C11 C12 -157.29(13)
C6 C5 C12 C13 2.06(18)
C6 C5 C12 C11 -177.18(13)
C10 C11 C12 C5 -179.85(14)
C4 C11 C12 C5 7.0(2)
C10 C11 C12 C13 0.84(13)
C4 C11 C12 C13 -172.34(13)
C10 N9 C13 C8 -177.09(12)
C10 N9 C13 C12 0.29(13)
C7 C8 C13 N9 177.44(12)
C7 C8 C13 C12 0.40(18)
C5 C12 C13 N9 179.85(11)
C11 C12 C13 N9 -0.71(13)
C5 C12 C13 C8 -2.60(18)
C11 C12 C13 C8 176.84(11)
N2 C1 C14 C15 -2.56(18)
C10 C1 C14 C15 177.41(11)
C1 C14 C15 C16 3.96(19)
C14 C15 C16 C17 -0.80(19)
C1 N2 C17 C16 5.28(18)
C3 N2 C17 C16 -161.84(11)
C1 N2 C17 C2' -170.24(11)
C3 N2 C17 C2' 22.64(17)
C15 C16 C17 N2 -3.83(19)
C15 C16 C17 C2' 171.86(11)
C9' N1' C2' N3' 2.23(19)
C9' N1' C2' C17 -171.39(10)
C4' N3' C2' N1' -1.5(2)
C4' N3' C2' C17 172.06(10)
N2 C17 C2' N1' -139.12(12)
C16 C17 C2' N1' 45.29(16)
N2 C17 C2' N3' 46.37(16)
C16 C17 C2' N3' -129.22(12)
C2' N3' C4' O2 177.40(11)
C2' N3' C4' C10' -2.19(17)
C10' C5' C6' C7' 0.3(2)
C5' C6' C7' C8' -1.4(2)
C6' C7' C8' C9' 0.8(2)
C2' N1' C9' C10' 0.78(17)
C2' N1' C9' C8' 179.75(11)
C7' C8' C9' N1' -178.04(12)
C7' C8' C9' C10' 0.96(19)
N1' C9' C10' C5' 176.89(12)
C8' C9' C10' C5' -2.07(18)
N1' C9' C10' C4' -4.11(18)
C8' C9' C10' C4' 176.92(11)
C6' C5' C10' C9' 1.5(2)
C6' C5' C10' C4' -177.48(12)
O2 C4' C10' C9' -174.83(12)
N3' C4' C10' C9' 4.74(17)
O2 C4' C10' C5' 4.1(2)
N3' C4' C10' C5' -176.29(12)
